data_4025881
loop_
_publ_author_name
'Amit N. Patwa'
'Rajesh G. Gonnade'
'Vaijayanti A. Kumar'
'Mohan M. Bhadbhade'
'Krishna N. Ganesh'

_publ_section_title
;
 Ferrocene-Bis(thymine/uracil) Conjugates: Base Pairing Directed, Spacer
 Dependent Self-Assembly and Supramolecular Packing
;
_journal_name_full 'Journal of Organic Chemistry'
_journal_page_first 8705
_journal_page_last 8708
_journal_paper_doi 10.1021/jo101813z
_journal_volume 75
_journal_year 2010
_chemical_formula_moiety 'C20 H18 Fe N4 O4'
_chemical_formula_sum 'C20 H18 Fe N4 O4'
_chemical_formula_weight 434.23
_chemical_name_systematic
; 
 ? 
;
_space_group_IT_number 14
_symmetry_cell_setting monoclinic
_symmetry_space_group_name_Hall '-P 2ybc'
_symmetry_space_group_name_H-M 'P 1 21/c 1'
_atom_sites_solution_hydrogens geom
_atom_sites_solution_primary direct
_atom_sites_solution_secondary difmap
_audit_creation_method SHELXL-97
_cell_angle_alpha 90.00
_cell_angle_beta 119.87(3)
_cell_angle_gamma 90.00
_cell_formula_units_Z 4
_cell_length_a 12.917(10)
_cell_length_b 6.740(5)
_cell_length_c 25.088(16)
_cell_measurement_reflns_used 2541
_cell_measurement_temperature 297(2)
_cell_measurement_theta_max 23.70
_cell_measurement_theta_min 3.13
_cell_volume 1894(2)
_computing_cell_refinement 'SAINT (Bruker, 2003)'
_computing_data_collection 'SMART (Bruker, 2003)'
_computing_data_reduction SAINT
_computing_publication_material 'SHELXTL (Bruker, 2003)'
_computing_structure_refinement 'SHELXL-97 (Sheldrick, 1997)'
_computing_structure_solution 'SHELXS-97 (Sheldrick, 1990)'
_diffrn_ambient_temperature 297(2)
_diffrn_measured_fraction_theta_full 1.000
_diffrn_measured_fraction_theta_max 1.000
_diffrn_measurement_device_type 'Bruker Smart APEX'
_diffrn_measurement_method 'Phi and Omega Scan'
_diffrn_radiation_monochromator graphite
_diffrn_radiation_source 'fine-focus sealed tube'
_diffrn_radiation_type MoK\a
_diffrn_radiation_wavelength 0.71073
_diffrn_reflns_av_R_equivalents 0.0432
_diffrn_reflns_av_sigmaI/netI 0.0365
_diffrn_reflns_limit_h_max 15
_diffrn_reflns_limit_h_min -15
_diffrn_reflns_limit_k_max 8
_diffrn_reflns_limit_k_min -8
_diffrn_reflns_limit_l_max 29
_diffrn_reflns_limit_l_min -29
_diffrn_reflns_number 13014
_diffrn_reflns_theta_full 25.00
_diffrn_reflns_theta_max 25.00
_diffrn_reflns_theta_min 1.82
_exptl_absorpt_coefficient_mu 0.832
_exptl_absorpt_correction_T_max 0.983
_exptl_absorpt_correction_T_min 0.795
_exptl_absorpt_correction_type multi-scan
_exptl_absorpt_process_details 'bruker sadabs'
_exptl_crystal_colour yellow
_exptl_crystal_density_diffrn 1.523
_exptl_crystal_density_method 'not measured'
_exptl_crystal_description plate
_exptl_crystal_F_000 896
_exptl_crystal_size_max 0.35
_exptl_crystal_size_mid 0.23
_exptl_crystal_size_min 0.02
_refine_diff_density_max 1.083
_refine_diff_density_min -0.306
_refine_diff_density_rms 0.077
_refine_ls_extinction_method none
_refine_ls_goodness_of_fit_ref 1.064
_refine_ls_hydrogen_treatment constr
_refine_ls_matrix_type full
_refine_ls_number_parameters 262
_refine_ls_number_reflns 3327
_refine_ls_number_restraints 0
_refine_ls_restrained_S_all 1.064
_refine_ls_R_factor_all 0.0666
_refine_ls_R_factor_gt 0.0503
_refine_ls_shift/su_max 0.000
_refine_ls_shift/su_mean 0.000
_refine_ls_structure_factor_coef Fsqd
_refine_ls_weighting_details 'calc w=1/[\s^2^(Fo^2^)+(0.0601P)^2^+1.3126P] where P=(Fo^2^+2Fc^2^)/3'
_refine_ls_weighting_scheme calc
_refine_ls_wR_factor_gt 0.1145
_refine_ls_wR_factor_ref 0.1319
_reflns_number_gt 2600
_reflns_number_total 3327
_reflns_threshold_expression >2sigma(I)
_cod_data_source_file jo101813z_si_003.cif
_cod_data_source_block junk
_cod_depositor_comments
;
The following automatic conversions were performed:

'_symmetry_cell_setting' value 'Monoclinic' changed to 'monoclinic'
according to the built-in table from CIF Core dictionary named
'cif_core.dic' version 2.4.1 from
2010-06-29.

'_refine_ls_hydrogen_treatment' value 'CONSTR' changed
to 'constr' according to the built-in table from CIF Core dictionary
named 'cif_core.dic' version 2.4.1 from 2010-06-29.

Automatic conversion script
Id: cif_fix_values 1646 2011-03-28 12:23:43Z adriana 
;
_cod_original_sg_symbol_H-M 'P 21/c'
_cod_database_code 4025881

loop_
_symmetry_equiv_pos_as_xyz
'x, y, z'
'-x, y+1/2, -z+1/2'
'-x, -y, -z'
'x, -y-1/2, z-1/2'

loop_
_atom_site_label
_atom_site_type_symbol
_atom_site_fract_x
_atom_site_fract_y
_atom_site_fract_z
_atom_site_U_iso_or_equiv
_atom_site_adp_type
_atom_site_occupancy
_atom_site_symmetry_multiplicity
_atom_site_calc_flag
_atom_site_refinement_flags
_atom_site_disorder_assembly
_atom_site_disorder_group
Fe1 Fe 0.74222(4) 0.22148(8) 0.121567(19) 0.0447(2) Uani 1 1 d . . .
N1 N 0.6971(2) 0.1250(4) -0.06455(11) 0.0399(7) Uani 1 1 d . . .
N1' N 0.8174(3) 0.1801(4) 0.31406(11) 0.0420(7) Uani 1 1 d . . .
N3 N 0.5819(3) 0.2418(4) -0.16441(12) 0.0445(7) Uani 1 1 d . . .
H3 H 0.5473 0.3393 -0.1891 0.053 Uiso 1 1 calc R . .
N3' N 0.9224(3) 0.0528(4) 0.41301(11) 0.0443(7) Uani 1 1 d . . .
H3' H 0.9445 -0.0481 0.4372 0.053 Uiso 1 1 calc R . .
O2 O 0.6546(3) 0.4557(4) -0.08371(11) 0.0589(7) Uani 1 1 d . . .
O2' O 0.8225(2) -0.1542(4) 0.33109(11) 0.0565(7) Uani 1 1 d . . .
O4 O 0.5164(3) 0.0441(4) -0.24743(10) 0.0655(8) Uani 1 1 d . . .
O4' O 1.0267(3) 0.2467(4) 0.49693(11) 0.0626(8) Uani 1 1 d . . .
C2' C 0.8514(3) 0.0129(5) 0.35094(14) 0.0404(8) Uani 1 1 d . . .
C2 C 0.6453(3) 0.2864(5) -0.10244(15) 0.0425(8) Uani 1 1 d . . .
C4 C 0.5683(3) 0.0561(5) -0.19088(15) 0.0451(9) Uani 1 1 d . . .
C4' C 0.9621(3) 0.2353(5) 0.44065(15) 0.0448(9) Uani 1 1 d . . .
C5 C 0.6193(3) -0.1040(5) -0.14802(14) 0.0456(9) Uani 1 1 d . . .
H5 H 0.6096 -0.2344 -0.1619 0.055 Uiso 1 1 calc R . .
C5' C 0.9216(3) 0.3996(5) 0.39905(14) 0.0476(9) Uani 1 1 d . . .
H5' H 0.9435 0.5283 0.4138 0.057 Uiso 1 1 calc R . .
C6 C 0.6810(3) -0.0644(5) -0.08793(15) 0.0436(8) Uani 1 1 d . . .
H6 H 0.7146 -0.1696 -0.0606 0.052 Uiso 1 1 calc R . .
C6' C 0.8518(3) 0.3666(5) 0.33884(15) 0.0459(9) Uani 1 1 d . . .
H6' H 0.8254 0.4751 0.3124 0.055 Uiso 1 1 calc R . .
C7 C 0.7669(3) 0.1604(6) 0.00270(14) 0.0461(9) Uani 1 1 d . . .
H7B H 0.8045 0.2898 0.0102 0.055 Uiso 1 1 calc R . .
H7A H 0.8297 0.0617 0.0213 0.055 Uiso 1 1 calc R . .
C7' C 0.7420(3) 0.1582(6) 0.24622(14) 0.0497(9) Uani 1 1 d . . .
H7D H 0.6677 0.2299 0.2322 0.060 Uiso 1 1 calc R . .
H7C H 0.7227 0.0192 0.2361 0.060 Uiso 1 1 calc R . .
C21 C 0.6196(3) 0.3067(7) 0.03475(15) 0.0549(10) Uani 1 1 d . . .
H21 H 0.6116 0.4322 0.0178 0.066 Uiso 1 1 calc R . .
C21' C 0.8661(4) 0.4406(9) 0.16186(18) 0.0785(16) Uani 1 1 d . . .
H21' H 0.8750 0.5512 0.1423 0.094 Uiso 1 1 calc R . .
C22 C 0.6914(3) 0.1515(5) 0.03269(13) 0.0422(8) Uani 1 1 d . . .
C22' C 0.9230(4) 0.2595(9) 0.16941(18) 0.0737(15) Uani 1 1 d . . .
H22' H 0.9756 0.2272 0.1556 0.088 Uiso 1 1 calc R . .
C23 C 0.6755(3) -0.0146(6) 0.06281(15) 0.0562(10) Uani 1 1 d . . .
H23 H 0.7110 -0.1385 0.0679 0.067 Uiso 1 1 calc R . .
C23' C 0.8866(3) 0.1340(7) 0.20159(16) 0.0611(11) Uani 1 1 d . . .
H23' H 0.9127 0.0044 0.2133 0.073 Uiso 1 1 calc R . .
C24' C 0.8041(3) 0.2354(5) 0.21357(14) 0.0437(9) Uani 1 1 d . . .
C24 C 0.5955(3) 0.0423(8) 0.08380(16) 0.0638(12) Uani 1 1 d . . .
H24 H 0.5701 -0.0387 0.1051 0.077 Uiso 1 1 calc R . .
C25 C 0.5615(4) 0.2393(8) 0.06714(17) 0.0648(12) Uani 1 1 d . . .
H25 H 0.5105 0.3130 0.0756 0.078 Uiso 1 1 calc R . .
C25' C 0.7920(4) 0.4295(6) 0.18888(16) 0.0591(11) Uani 1 1 d . . .
H25' H 0.7444 0.5308 0.1902 0.071 Uiso 1 1 calc R . .

loop_
_atom_site_aniso_label
_atom_site_aniso_U_11
_atom_site_aniso_U_22
_atom_site_aniso_U_33
_atom_site_aniso_U_23
_atom_site_aniso_U_13
_atom_site_aniso_U_12
Fe1 0.0421(3) 0.0655(4) 0.0195(3) -0.0020(2) 0.0101(2) -0.0036(2)
N1 0.0489(17) 0.0449(17) 0.0250(13) -0.0007(12) 0.0177(13) 0.0019(14)
N1' 0.0520(18) 0.0460(18) 0.0254(14) -0.0022(12) 0.0174(13) -0.0061(14)
N3 0.064(2) 0.0366(17) 0.0271(14) 0.0035(11) 0.0183(14) 0.0041(14)
N3' 0.0588(19) 0.0417(17) 0.0273(14) 0.0026(12) 0.0175(14) -0.0016(14)
O2 0.092(2) 0.0411(16) 0.0383(14) -0.0048(11) 0.0285(14) -0.0018(14)
O2' 0.0712(18) 0.0464(16) 0.0428(14) -0.0074(12) 0.0216(14) -0.0081(14)
O4 0.104(2) 0.0512(16) 0.0256(12) -0.0041(11) 0.0200(14) -0.0063(16)
O4' 0.085(2) 0.0559(17) 0.0262(13) -0.0029(11) 0.0119(13) -0.0064(14)
C2' 0.046(2) 0.044(2) 0.0336(17) -0.0032(15) 0.0222(16) -0.0033(16)
C2 0.055(2) 0.043(2) 0.0330(18) -0.0020(15) 0.0238(17) -0.0014(17)
C4 0.058(2) 0.044(2) 0.0323(18) -0.0017(15) 0.0222(17) -0.0046(17)
C4' 0.055(2) 0.046(2) 0.0291(18) -0.0043(15) 0.0173(17) -0.0030(17)
C5 0.063(2) 0.039(2) 0.0358(18) -0.0035(15) 0.0246(18) 0.0002(17)
C5' 0.062(2) 0.041(2) 0.0329(18) -0.0023(15) 0.0187(18) -0.0059(17)
C6 0.052(2) 0.043(2) 0.0373(19) 0.0059(15) 0.0234(17) 0.0070(17)
C6' 0.059(2) 0.044(2) 0.0305(18) 0.0020(15) 0.0191(17) -0.0026(18)
C7 0.041(2) 0.063(2) 0.0253(16) -0.0044(16) 0.0102(15) 0.0015(17)
C7' 0.055(2) 0.061(2) 0.0230(16) -0.0053(16) 0.0121(16) -0.0115(19)
C21 0.051(2) 0.077(3) 0.0267(18) 0.0071(18) 0.0114(17) 0.014(2)
C21' 0.086(3) 0.105(4) 0.035(2) -0.007(2) 0.023(2) -0.044(3)
C22 0.0420(19) 0.055(2) 0.0184(15) -0.0036(14) 0.0069(14) -0.0011(17)
C22' 0.054(3) 0.126(5) 0.039(2) -0.014(3) 0.022(2) -0.018(3)
C23 0.063(3) 0.060(3) 0.0286(18) -0.0044(17) 0.0097(18) -0.011(2)
C23' 0.046(2) 0.087(3) 0.0288(18) -0.0049(19) 0.0030(17) 0.008(2)
C24' 0.046(2) 0.057(2) 0.0174(15) -0.0034(14) 0.0076(15) -0.0018(17)
C24 0.052(2) 0.103(4) 0.0301(19) -0.008(2) 0.0155(18) -0.027(2)
C25 0.050(2) 0.103(4) 0.035(2) -0.004(2) 0.0165(19) 0.004(2)
C25' 0.075(3) 0.059(3) 0.0323(19) -0.0072(17) 0.018(2) -0.008(2)

loop_
_atom_type_symbol
_atom_type_description
_atom_type_scat_dispersion_real
_atom_type_scat_dispersion_imag
_atom_type_scat_source
C C 0.0033 0.0016 'International Tables Vol C Tables 4.2.6.8 and 6.1.1.4'
Fe Fe 0.3463 0.8444 'International Tables Vol C Tables 4.2.6.8 and 6.1.1.4'
N N 0.0061 0.0033 'International Tables Vol C Tables 4.2.6.8 and 6.1.1.4'
O O 0.0106 0.0060 'International Tables Vol C Tables 4.2.6.8 and 6.1.1.4'
H H 0.0000 0.0000 'International Tables Vol C Tables 4.2.6.8 and 6.1.1.4'

loop_
_geom_angle_atom_site_label_1
_geom_angle_atom_site_label_2
_geom_angle_atom_site_label_3
_geom_angle
_geom_angle_site_symmetry_1
_geom_angle_site_symmetry_3
_geom_angle_publ_flag
C23' Fe1 C24' 40.86(15) . . ?
C23' Fe1 C21 168.84(15) . . ?
C24' Fe1 C21 149.03(16) . . ?
C23' Fe1 C25' 67.97(18) . . ?
C24' Fe1 C25' 40.90(15) . . ?
C21 Fe1 C25' 116.68(17) . . ?
C23' Fe1 C25 149.42(18) . . ?
C24' Fe1 C25 115.41(16) . . ?
C21 Fe1 C25 41.01(16) . . ?
C25' Fe1 C25 107.36(18) . . ?
C23' Fe1 C21' 67.2(2) . . ?
C24' Fe1 C21' 68.66(15) . . ?
C21 Fe1 C21' 109.06(19) . . ?
C25' Fe1 C21' 40.90(18) . . ?
C25 Fe1 C21' 130.1(2) . . ?
C23' Fe1 C24 118.1(2) . . ?
C24' Fe1 C24 107.66(15) . . ?
C21 Fe1 C24 67.81(18) . . ?
C25' Fe1 C24 129.01(18) . . ?
C25 Fe1 C24 40.04(18) . . ?
C21' Fe1 C24 168.0(2) . . ?
C23' Fe1 C22' 40.26(18) . . ?
C24' Fe1 C22' 68.85(16) . . ?
C21 Fe1 C22' 130.25(18) . . ?
C25' Fe1 C22' 68.25(19) . . ?
C25 Fe1 C22' 168.4(2) . . ?
C21' Fe1 C22' 39.78(19) . . ?
C24 Fe1 C22' 150.9(2) . . ?
C23' Fe1 C22 130.54(16) . . ?
C24' Fe1 C22 168.81(15) . . ?
C21 Fe1 C22 40.62(15) . . ?
C25' Fe1 C22 149.50(16) . . ?
C25 Fe1 C22 69.12(15) . . ?
C21' Fe1 C22 117.09(16) . . ?
C24 Fe1 C22 68.69(15) . . ?
C22' Fe1 C22 108.84(16) . . ?
C23' Fe1 C23 109.66(18) . . ?
C24' Fe1 C23 129.81(15) . . ?
C21 Fe1 C23 67.93(17) . . ?
C25' Fe1 C23 168.20(16) . . ?
C25 Fe1 C23 68.41(18) . . ?
C21' Fe1 C23 150.03(19) . . ?
C24 Fe1 C23 40.88(16) . . ?
C22' Fe1 C23 118.0(2) . . ?
C22 Fe1 C23 40.70(14) . . ?
C6 N1 C2 121.3(3) . . ?
C6 N1 C7 120.7(3) . . ?
C2 N1 C7 118.0(3) . . ?
C6' N1' C2' 121.3(3) . . ?
C6' N1' C7' 119.2(3) . . ?
C2' N1' C7' 119.5(3) . . ?
C2 N3 C4 126.7(3) . . ?
C4' N3' C2' 127.7(3) . . ?
O2' C2' N1' 123.5(3) . . ?
O2' C2' N3' 122.6(3) . . ?
N1' C2' N3' 113.9(3) . . ?
O2 C2 N1 123.6(3) . . ?
O2 C2 N3 121.8(3) . . ?
N1 C2 N3 114.6(3) . . ?
O4 C4 N3 118.4(3) . . ?
O4 C4 C5 126.7(3) . . ?
N3 C4 C5 114.8(3) . . ?
O4' C4' N3' 120.1(3) . . ?
O4' C4' C5' 125.4(3) . . ?
N3' C4' C5' 114.5(3) . . ?
C6 C5 C4 119.3(3) . . ?
C6' C5' C4' 119.4(3) . . ?
C5 C6 N1 123.0(3) . . ?
C5' C6' N1' 123.2(3) . . ?
N1 C7 C22 112.7(3) . . ?
N1' C7' C24' 111.5(3) . . ?
C22 C21 C25 109.0(4) . . ?
C22 C21 Fe1 69.89(19) . . ?
C25 C21 Fe1 69.6(2) . . ?
C22' C21' C25' 108.9(4) . . ?
C22' C21' Fe1 70.2(3) . . ?
C25' C21' Fe1 69.5(2) . . ?
C21 C22 C23 107.0(3) . . ?
C21 C22 C7 126.1(3) . . ?
C23 C22 C7 126.9(4) . . ?
C21 C22 Fe1 69.49(19) . . ?
C23 C22 Fe1 69.80(19) . . ?
C7 C22 Fe1 127.0(2) . . ?
C21' C22' C23' 107.6(4) . . ?
C21' C22' Fe1 70.0(3) . . ?
C23' C22' Fe1 69.5(2) . . ?
C22 C23 C24 107.9(4) . . ?
C22 C23 Fe1 69.5(2) . . ?
C24 C23 Fe1 69.4(2) . . ?
C22' C23' C24' 109.5(4) . . ?
C22' C23' Fe1 70.2(2) . . ?
C24' C23' Fe1 69.7(2) . . ?
C23' C24' C25' 106.3(4) . . ?
C23' C24' C7' 127.8(4) . . ?
C25' C24' C7' 125.9(4) . . ?
C23' C24' Fe1 69.48(19) . . ?
C25' C24' Fe1 69.66(19) . . ?
C7' C24' Fe1 126.2(2) . . ?
C25 C24 C23 108.8(4) . . ?
C25 C24 Fe1 69.9(3) . . ?
C23 C24 Fe1 69.8(2) . . ?
C24 C25 C21 107.3(4) . . ?
C24 C25 Fe1 70.1(2) . . ?
C21 C25 Fe1 69.4(2) . . ?
C24' C25' C21' 107.6(4) . . ?
C24' C25' Fe1 69.4(2) . . ?
C21' C25' Fe1 69.6(2) . . ?

loop_
_geom_bond_atom_site_label_1
_geom_bond_atom_site_label_2
_geom_bond_distance
_geom_bond_site_symmetry_2
_geom_bond_publ_flag
Fe1 C23' 2.032(4) . ?
Fe1 C24' 2.034(3) . ?
Fe1 C21 2.036(4) . ?
Fe1 C25' 2.037(4) . ?
Fe1 C25 2.038(4) . ?
Fe1 C21' 2.038(5) . ?
Fe1 C24 2.040(4) . ?
Fe1 C22' 2.041(5) . ?
Fe1 C22 2.041(3) . ?
Fe1 C23 2.045(4) . ?
N1 C6 1.377(4) . ?
N1 C2 1.378(4) . ?
N1 C7 1.483(4) . ?
N1' C6' 1.374(5) . ?
N1' C2' 1.383(4) . ?
N1' C7' 1.489(4) . ?
N3 C2 1.382(4) . ?
N3 C4 1.387(4) . ?
N3' C4' 1.379(4) . ?
N3' C2' 1.384(4) . ?
O2 C2 1.218(4) . ?
O2' C2' 1.213(4) . ?
O4 C4 1.233(4) . ?
O4' C4' 1.234(4) . ?
C4 C5 1.432(5) . ?
C4' C5' 1.430(5) . ?
C5 C6 1.335(5) . ?
C5' C6' 1.337(5) . ?
C7 C22 1.501(5) . ?
C7' C24' 1.497(5) . ?
C21 C22 1.415(5) . ?
C21 C25 1.427(6) . ?
C21' C22' 1.388(7) . ?
C21' C25' 1.424(6) . ?
C22 C23 1.421(5) . ?
C22' C23' 1.402(6) . ?
C23 C24 1.427(6) . ?
C23' C24' 1.419(5) . ?
C24' C25' 1.422(5) . ?
C24 C25 1.396(6) . ?
